data_7130530
loop_
_publ_author_name
'Najera, Daniel C.'
'Pe\~nas-Defrutos, Marconi N.'
'Garc\'ia-Melchor, Max'
'Fout, Alison R.'

_publ_section_title
;
 \g-Agostic interactions in (MesCCC)Fe--Mes(L) complexes
;
_journal_name_full 'Chemical Communications'
_journal_paper_doi 10.1039/D2CC03260K
_journal_year 2022
_chemical_formula_moiety 'C65 H59 Fe N4 P, C7 H8, 2[C7H8]'
_chemical_formula_sum 'C72 H67 Fe N4 P'
_chemical_formula_weight 1075.11
_space_group_crystal_system triclinic
_space_group_IT_number 2
_space_group_name_Hall '-P 1'
_space_group_name_H-M_alt 'P -1'
_atom_sites_solution_hydrogens mixed
_atom_sites_solution_primary dual
_audit_creation_date 2022-06-05
_audit_creation_method
; 
Olex2 1.5 
(compiled 2022.04.07 svn.rca3783a0 for OlexSys, GUI svn.r6498) 
;
_audit_update_record
;
2022-06-06 deposited with the CCDC.	2022-08-05 downloaded from the CCDC.
;
_cell_angle_alpha 74.3660(10)
_cell_angle_beta 76.4280(10)
_cell_angle_gamma 89.3590(10)
_cell_formula_units_Z 2
_cell_length_a 12.8919(5)
_cell_length_b 13.2891(5)
_cell_length_c 21.1112(7)
_cell_measurement_reflns_used 46147
_cell_measurement_temperature 130(2)
_cell_measurement_theta_max 28.31
_cell_measurement_theta_min 2.34
_cell_volume 3380.5(2)
_computing_cell_refinement 'SAINT V8.40B (Bruker, 2019)'
_computing_data_collection 'APEX3 V2019.11-0 (Bruker, 2019)'
_computing_data_reduction
; 
SAINT V8.40B, XPREP v2014/2, (Bruker, 2019), SADABS V2016/2 
(Krause et al., 2015) 
;
_computing_molecular_graphics 'Olex2 1.5 (Dolomanov et al., 2009)'
_computing_publication_material 'Olex2 1.5 (Dolomanov et al., 2009)'
_computing_structure_refinement 'SHELXL-2018-3 (Sheldrick, 2015a)'
_computing_structure_solution 'SHELXT-2018-2 (Sheldrick, 2015b)'
_diffrn_ambient_temperature 130(2)
_diffrn_detector 'Bruker Photon 100 area detector'
_diffrn_detector_type 'photon counter area detector'
_diffrn_measured_fraction_theta_full 0.999
_diffrn_measured_fraction_theta_max 0.999
_diffrn_measurement_device 'Bruker D8 Venture/Photon II'
_diffrn_measurement_device_type 'Bruker D8 Venture/Photon 100'
_diffrn_measurement_method 'profile data from \f and \w scans'
_diffrn_radiation_monochromator 'multilayer mirrors'
_diffrn_radiation_probe x-ray
_diffrn_radiation_source 'microfocus sealed tube'
_diffrn_radiation_type MoK\a
_diffrn_radiation_wavelength 0.71073
_diffrn_radiation_wavelength_id ed02m
_diffrn_reflns_av_R_equivalents 0.0493
_diffrn_reflns_av_unetI/netI 0.0262
_diffrn_reflns_Laue_measured_fraction_full 0.999
_diffrn_reflns_Laue_measured_fraction_max 0.999
_diffrn_reflns_limit_h_max 17
_diffrn_reflns_limit_h_min -17
_diffrn_reflns_limit_k_max 17
_diffrn_reflns_limit_k_min -17
_diffrn_reflns_limit_l_max 28
_diffrn_reflns_limit_l_min -28
_diffrn_reflns_number 16799
_diffrn_reflns_point_group_measured_fraction_full 0.999
_diffrn_reflns_point_group_measured_fraction_max 0.999
_diffrn_reflns_theta_full 25.242
_diffrn_reflns_theta_max 28.310
_diffrn_reflns_theta_min 2.064
_diffrn_source 'microfocus sealed X-ray tube'
_diffrn_source_current 1.0
_diffrn_source_power 0.05
_diffrn_source_target Mo
_diffrn_source_type 'Incoatec I\ms'
_diffrn_source_voltage 50.0
_exptl_absorpt_coefficient_mu 0.287
_exptl_absorpt_correction_T_max 0.7457
_exptl_absorpt_correction_T_min 0.7106
_exptl_absorpt_correction_type multi-scan
_exptl_absorpt_process_details 'SADABS V2016/2 (Krause et al., 2015)'
_exptl_crystal_colour red
_exptl_crystal_colour_primary red
_exptl_crystal_density_diffrn 1.056
_exptl_crystal_description plate
_exptl_crystal_F_000 1136
_exptl_crystal_id ed02m
_exptl_crystal_preparation
; 
The data crystal was mounted using oil (Paratone-N, Exxon) to a 
0.3 mm cryo-loop (Hampton Research) with the (1 0 3) scattering 
planes roughly normal to the spindle axis. 
;
_exptl_crystal_size_max 0.356
_exptl_crystal_size_mid 0.184
_exptl_crystal_size_min 0.056
_refine_diff_density_max 0.464
_refine_diff_density_min -0.396
_refine_diff_density_rms 0.049
_refine_ls_extinction_method none
_refine_ls_goodness_of_fit_ref 1.035
_refine_ls_hydrogen_treatment mixed
_refine_ls_matrix_type full
_refine_ls_number_parameters 724
_refine_ls_number_reflns 16799
_refine_ls_number_restraints 0
_refine_ls_restrained_S_all 1.035
_refine_ls_R_factor_all 0.0436
_refine_ls_R_factor_gt 0.0362
_refine_ls_shift/su_max 0.001
_refine_ls_shift/su_mean 0.000
_refine_ls_structure_factor_coef Fsqd
_refine_ls_weighting_details 'w=1/[\s^2^(Fo^2^)+(0.0492P)^2^+1.3735P] where P=(Fo^2^+2Fc^2^)/3'
_refine_ls_weighting_scheme calc
_refine_ls_wR_factor_gt 0.0959
_refine_ls_wR_factor_ref 0.1006
_reflns_Friedel_coverage 0.000
_reflns_number_gt 14398
_reflns_number_total 16799
_reflns_threshold_expression 'I > 2\s(I)'
_cod_data_source_file d2cc03260k2.cif
_cod_data_source_block ed02m
_cod_database_code 7130530
_shelx_shelxl_version_number 2018/3
_shelx_space_group_comment
; 
The symmetry employed for this shelxl refinement is uniquely defined 
by the following loop, which should always be used as a source of 
symmetry information in preference to the above space-group names. 
They are only intended as comments. 
;
_shelx_estimated_absorpt_t_max 0.984
_shelx_estimated_absorpt_t_min 0.905
_olex2_refinement_description
; 
1. Fixed Uiso 
 At 1.2 times of: 
  All C(H) groups 
 At 1.5 times of: 
  All C(H,H,H) groups 
2.a Aromatic/amide H refined with riding coordinates: 
 C3(H3), C4(H4), C5(H5), C6(H6), C10(H10), C11(H11), C12(H12), C16(H16), 
 C17(H17), C18(H18), C19(H19), C24(H24), C27(H27), C33(H33), C36(H36), C42(H42), 
  C45(H45), C49(H49), C50(H50), C51(H51), C52(H52), C53(H53), C55(H55), 
 C56(H56), C57(H57), C58(H58), C59(H59), C61(H61), C62(H62), C63(H63), C64(H64), 
  C65(H65), C67(H67), C68(H68), C69(H69), C70(H70), C72(H72) 
2.b Idealised Me refined as rotating group: 
 C23(H23A,H23B,H23C), C26(H26A,H26B,H26C), C29(H29A,H29B,H29C), C32(H32A,H32B, 
 H32C), C35(H35A,H35B,H35C), C38(H38A,H38B,H38C), C44(H44A,H44B,H44C), C47(H47A, 
 H47B,H47C), C71(H71A,H71B,H71C) 
;
_smtbx_masks_special_details
; 
A solvent mask was calculated and 213 electrons were found in a 
volume of 813\%A^3^ in void per unit cell. This is consistent 
with the presence of 2 toluene solvate molecules per asymmetric 
unit which account for 200 electrons per unit cell. 
;
_smtbx_masks_void_probe_radius 1.2
_smtbx_masks_void_truncation_radius 1.2
_olex2_submission_special_instructions 'No special instructions were received'

loop_
_space_group_symop_operation_xyz
'x, y, z'
'-x, -y, -z'

loop_
_atom_site_label
_atom_site_type_symbol
_atom_site_fract_x
_atom_site_fract_y
_atom_site_fract_z
_atom_site_U_iso_or_equiv
_atom_site_adp_type
_atom_site_occupancy
_atom_site_site_symmetry_order
_atom_site_calc_flag
_atom_site_refinement_flags_posn
_atom_site_refinement_flags_adp
_atom_site_refinement_flags_occupancy
_atom_site_disorder_assembly
_atom_site_disorder_group
Fe1 Fe 0.65042(2) 0.70077(2) 0.67115(2) 0.01529(5) Uani 1 1 d . . . . .
H41A H 0.7445(15) 0.6175(15) 0.7234(9) 0.036(5) Uiso 1 1 d . . . . .
P1 P 0.79568(2) 0.81001(2) 0.60445(2) 0.01611(7) Uani 1 1 d . . . . .
N1 N 0.70710(9) 0.51969(8) 0.59972(5) 0.0179(2) Uani 1 1 d . . . . .
N2 N 0.61657(8) 0.64911(8) 0.55622(5) 0.0173(2) Uani 1 1 d . . . . .
N3 N 0.51982(9) 0.86710(8) 0.69075(6) 0.0197(2) Uani 1 1 d . . . . .
N4 N 0.58232(9) 0.82302(9) 0.78130(6) 0.0215(2) Uani 1 1 d . . . . .
C1 C 0.66487(10) 0.61197(9) 0.60998(6) 0.0167(2) Uani 1 1 d . . . . .
C2 C 0.68855(10) 0.50282(10) 0.54051(6) 0.0190(2) Uani 1 1 d . . . . .
C3 C 0.71878(11) 0.42353(11) 0.50980(7) 0.0242(3) Uani 1 1 d . . . . .
H3 H 0.757851 0.367268 0.529095 0.029 Uiso 1 1 calc R U . . .
C4 C 0.68952(12) 0.42985(11) 0.44963(7) 0.0260(3) Uani 1 1 d . . . . .
H4 H 0.708422 0.376558 0.427415 0.031 Uiso 1 1 calc R U . . .
C5 C 0.63274(11) 0.51328(11) 0.42121(7) 0.0253(3) Uani 1 1 d . . . . .
H5 H 0.613993 0.515545 0.379955 0.030 Uiso 1 1 calc R U . . .
C6 C 0.60317(11) 0.59270(11) 0.45178(7) 0.0212(3) Uani 1 1 d . . . . .
H6 H 0.565187 0.649617 0.432093 0.025 Uiso 1 1 calc R U . . .
C7 C 0.63129(10) 0.58581(10) 0.51241(6) 0.0181(2) Uani 1 1 d . . . . .
C8 C 0.56821(10) 0.77233(10) 0.61374(6) 0.0177(2) Uani 1 1 d . . . . .
C9 C 0.55876(10) 0.73984(9) 0.55778(6) 0.0178(2) Uani 1 1 d . . . . .
C10 C 0.49242(11) 0.78749(10) 0.51651(7) 0.0220(3) Uani 1 1 d . . . . .
H10 H 0.487377 0.765068 0.478186 0.026 Uiso 1 1 calc R U . . .
C11 C 0.43327(11) 0.86960(11) 0.53325(7) 0.0243(3) Uani 1 1 d . . . . .
H11 H 0.388380 0.903766 0.505169 0.029 Uiso 1 1 calc R U . . .
C12 C 0.43810(11) 0.90285(10) 0.58977(7) 0.0228(3) Uani 1 1 d . . . . .
H12 H 0.396415 0.957821 0.600920 0.027 Uiso 1 1 calc R U . . .
C13 C 0.50581(10) 0.85298(10) 0.62919(7) 0.0189(2) Uani 1 1 d . . . . .
C14 C 0.58765(10) 0.79809(10) 0.72119(6) 0.0186(2) Uani 1 1 d . . . . .
C15 C 0.47877(11) 0.93626(11) 0.72816(7) 0.0231(3) Uani 1 1 d . . . . .
C16 C 0.41601(12) 1.02199(12) 0.71676(8) 0.0300(3) Uani 1 1 d . . . . .
H16 H 0.390904 1.044091 0.676595 0.036 Uiso 1 1 calc R U . . .
C17 C 0.39179(14) 1.07383(13) 0.76717(9) 0.0380(4) Uani 1 1 d . . . . .
H17 H 0.349401 1.132993 0.760948 0.046 Uiso 1 1 calc R U . . .
C18 C 0.42765(14) 1.04182(14) 0.82637(9) 0.0402(4) Uani 1 1 d . . . . .
H18 H 0.407925 1.078578 0.859876 0.048 Uiso 1 1 calc R U . . .
C19 C 0.49160(13) 0.95732(13) 0.83743(8) 0.0337(3) Uani 1 1 d . . . . .
H19 H 0.516317 0.935173 0.877743 0.040 Uiso 1 1 calc R U . . .
C20 C 0.51775(11) 0.90665(11) 0.78666(7) 0.0243(3) Uani 1 1 d . . . . .
C21 C 0.62808(11) 0.76486(10) 0.83495(7) 0.0218(3) Uani 1 1 d . . . . .
C22 C 0.73222(11) 0.79057(11) 0.83578(7) 0.0245(3) Uani 1 1 d . . . . .
C23 C 0.79297(13) 0.88795(12) 0.78770(8) 0.0318(3) Uani 1 1 d . . . . .
H23A H 0.775345 0.900321 0.743624 0.048 Uiso 1 1 calc R U . . .
H23B H 0.869869 0.879191 0.782180 0.048 Uiso 1 1 calc R U . . .
H23C H 0.773308 0.947813 0.805946 0.048 Uiso 1 1 calc R U . . .
C24 C 0.77701(12) 0.72586(12) 0.88509(8) 0.0298(3) Uani 1 1 d . . . . .
H24 H 0.849105 0.740046 0.885011 0.036 Uiso 1 1 calc R U . . .
C25 C 0.71884(14) 0.64104(13) 0.93441(8) 0.0329(3) Uani 1 1 d . . . . .
C26 C 0.76920(17) 0.56906(16) 0.98614(10) 0.0492(5) Uani 1 1 d . . . . .
H26A H 0.773430 0.499473 0.978426 0.074 Uiso 1 1 calc R U . . .
H26B H 0.725572 0.563763 1.031801 0.074 Uiso 1 1 calc R U . . .
H26C H 0.841254 0.597263 0.981728 0.074 Uiso 1 1 calc R U . . .
C27 C 0.61234(13) 0.62401(12) 0.93535(8) 0.0317(3) Uani 1 1 d . . . . .
H27 H 0.570682 0.569213 0.970651 0.038 Uiso 1 1 calc R U . . .
C28 C 0.56469(12) 0.68438(11) 0.88643(7) 0.0263(3) Uani 1 1 d . . . . .
C29 C 0.44911(12) 0.66391(13) 0.88897(8) 0.0322(3) Uani 1 1 d . . . . .
H29A H 0.413267 0.730049 0.882809 0.048 Uiso 1 1 calc R U . . .
H29B H 0.414538 0.616018 0.932984 0.048 Uiso 1 1 calc R U . . .
H29C H 0.444191 0.632331 0.852768 0.048 Uiso 1 1 calc R U . . .
C30 C 0.74426(11) 0.43692(10) 0.64818(6) 0.0191(2) Uani 1 1 d . . . . .
C31 C 0.66952(11) 0.35855(10) 0.69215(7) 0.0210(3) Uani 1 1 d . . . . .
C32 C 0.55481(11) 0.35687(11) 0.68825(7) 0.0256(3) Uani 1 1 d . . . . .
H32A H 0.525114 0.424057 0.691371 0.038 Uiso 1 1 calc R U . . .
H32B H 0.513948 0.300412 0.725768 0.038 Uiso 1 1 calc R U . . .
H32C H 0.550469 0.345028 0.645067 0.038 Uiso 1 1 calc R U . . .
C33 C 0.70520(12) 0.27866(11) 0.73892(7) 0.0259(3) Uani 1 1 d . . . . .
H33 H 0.654909 0.226289 0.770220 0.031 Uiso 1 1 calc R U . . .
C34 C 0.81187(13) 0.27354(11) 0.74099(7) 0.0275(3) Uani 1 1 d . . . . .
C35 C 0.84943(16) 0.18378(13) 0.79004(9) 0.0414(4) Uani 1 1 d . . . . .
H35A H 0.902989 0.210426 0.808507 0.062 Uiso 1 1 calc R U . . .
H35B H 0.881134 0.132678 0.766306 0.062 Uiso 1 1 calc R U . . .
H35C H 0.788499 0.150057 0.827102 0.062 Uiso 1 1 calc R U . . .
C36 C 0.88481(12) 0.34958(11) 0.69410(7) 0.0255(3) Uani 1 1 d . . . . .
H36 H 0.958446 0.345266 0.694027 0.031 Uiso 1 1 calc R U . . .
C37 C 0.85313(11) 0.43206(10) 0.64715(7) 0.0219(3) Uani 1 1 d . . . . .
C38 C 0.93550(12) 0.51164(12) 0.59679(8) 0.0297(3) Uani 1 1 d . . . . .
H38A H 0.927014 0.518349 0.550925 0.045 Uiso 1 1 calc R U . . .
H38B H 1.007190 0.488939 0.599824 0.045 Uiso 1 1 calc R U . . .
H38C H 0.925933 0.579452 0.606831 0.045 Uiso 1 1 calc R U . . .
C39 C 0.54386(10) 0.59298(10) 0.73767(6) 0.0184(2) Uani 1 1 d . . . . .
C40 C 0.60155(11) 0.53005(10) 0.78059(7) 0.0206(2) Uani 1 1 d . . . . .
C41 C 0.71844(11) 0.56093(11) 0.76848(7) 0.0221(3) Uani 1 1 d . . . . .
H41B H 0.7348(14) 0.5863(14) 0.8048(9) 0.029(4) Uiso 1 1 d . . . . .
H41C H 0.7643(16) 0.5020(16) 0.7670(10) 0.043(5) Uiso 1 1 d . . . . .
C42 C 0.55438(12) 0.44195(11) 0.83186(7) 0.0244(3) Uani 1 1 d . . . . .
H42 H 0.595903 0.401065 0.859953 0.029 Uiso 1 1 calc R U . . .
C43 C 0.44695(12) 0.41321(11) 0.84234(7) 0.0261(3) Uani 1 1 d . . . . .
C44 C 0.39745(14) 0.31243(12) 0.89350(8) 0.0361(4) Uani 1 1 d . . . . .
H44A H 0.320700 0.307629 0.896073 0.054 Uiso 1 1 calc R U . . .
H44B H 0.408348 0.311427 0.938071 0.054 Uiso 1 1 calc R U . . .
H44C H 0.431199 0.252865 0.879550 0.054 Uiso 1 1 calc R U . . .
C45 C 0.38836(11) 0.47752(11) 0.80181(7) 0.0246(3) Uani 1 1 d . . . . .
H45 H 0.314288 0.460388 0.809440 0.030 Uiso 1 1 calc R U . . .
C46 C 0.43440(11) 0.56687(10) 0.75000(7) 0.0211(3) Uani 1 1 d . . . . .
C47 C 0.36312(11) 0.63214(11) 0.70949(8) 0.0258(3) Uani 1 1 d . . . . .
H47A H 0.291493 0.597511 0.723262 0.039 Uiso 1 1 calc R U . . .
H47B H 0.392921 0.639951 0.661134 0.039 Uiso 1 1 calc R U . . .
H47C H 0.358674 0.701335 0.717792 0.039 Uiso 1 1 calc R U . . .
C48 C 0.81503(10) 0.82971(10) 0.51224(6) 0.0187(2) Uani 1 1 d . . . . .
C49 C 0.80449(11) 0.92546(11) 0.46726(7) 0.0230(3) Uani 1 1 d . . . . .
H49 H 0.792020 0.985830 0.483317 0.028 Uiso 1 1 calc R U . . .
C50 C 0.81200(12) 0.93379(12) 0.39904(7) 0.0278(3) Uani 1 1 d . . . . .
H50 H 0.804898 0.999678 0.369047 0.033 Uiso 1 1 calc R U . . .
C51 C 0.82978(11) 0.84645(13) 0.37473(7) 0.0282(3) Uani 1 1 d . . . . .
H51 H 0.832955 0.851905 0.328508 0.034 Uiso 1 1 calc R U . . .
C52 C 0.84289(11) 0.75115(12) 0.41838(7) 0.0263(3) Uani 1 1 d . . . . .
H52 H 0.856751 0.691303 0.401886 0.032 Uiso 1 1 calc R U . . .
C53 C 0.83575(10) 0.74322(11) 0.48615(7) 0.0220(3) Uani 1 1 d . . . . .
H53 H 0.845128 0.677558 0.515569 0.026 Uiso 1 1 calc R U . . .
C54 C 0.92952(10) 0.77549(10) 0.61704(7) 0.0190(2) Uani 1 1 d . . . . .
C55 C 1.02111(11) 0.79516(10) 0.56384(7) 0.0224(3) Uani 1 1 d . . . . .
H55 H 1.014587 0.817771 0.518325 0.027 Uiso 1 1 calc R U . . .
C56 C 1.12185(11) 0.78183(11) 0.57711(8) 0.0277(3) Uani 1 1 d . . . . .
H56 H 1.183669 0.794140 0.540603 0.033 Uiso 1 1 calc R U . . .
C57 C 1.13247(12) 0.75069(12) 0.64331(8) 0.0309(3) Uani 1 1 d . . . . .
H57 H 1.201501 0.743741 0.652172 0.037 Uiso 1 1 calc R U . . .
C58 C 1.04227(12) 0.72970(12) 0.69654(8) 0.0293(3) Uani 1 1 d . . . . .
H58 H 1.049404 0.707403 0.741935 0.035 Uiso 1 1 calc R U . . .
C59 C 0.94120(11) 0.74124(10) 0.68360(7) 0.0231(3) Uani 1 1 d . . . . .
H59 H 0.879571 0.725736 0.720292 0.028 Uiso 1 1 calc R U . . .
C60 C 0.80317(10) 0.94778(10) 0.60750(6) 0.0181(2) Uani 1 1 d . . . . .
C61 C 0.89345(10) 0.99456(10) 0.61638(7) 0.0209(2) Uani 1 1 d . . . . .
H61 H 0.955281 0.955822 0.619612 0.025 Uiso 1 1 calc R U . . .
C62 C 0.89349(11) 1.09712(11) 0.62051(7) 0.0237(3) Uani 1 1 d . . . . .
H62 H 0.955438 1.127742 0.626542 0.028 Uiso 1 1 calc R U . . .
C63 C 0.80462(11) 1.15521(10) 0.61596(7) 0.0238(3) Uani 1 1 d . . . . .
H63 H 0.804940 1.225000 0.619445 0.029 Uiso 1 1 calc R U . . .
C64 C 0.71477(11) 1.11039(11) 0.60622(7) 0.0237(3) Uani 1 1 d . . . . .
H64 H 0.653464 1.149843 0.602669 0.028 Uiso 1 1 calc R U . . .
C65 C 0.71438(10) 1.00794(10) 0.60168(7) 0.0202(2) Uani 1 1 d . . . . .
H65 H 0.652847 0.978337 0.594501 0.024 Uiso 1 1 calc R U . . .
C66 C 0.69256(16) 0.10684(15) 0.98216(9) 0.0416(4) Uani 1 1 d . . . . .
C67 C 0.65049(16) 0.02693(16) 0.96347(9) 0.0463(4) Uani 1 1 d . . . . .
H67 H 0.592627 0.039784 0.942113 0.056 Uiso 1 1 calc R U . . .
C68 C 0.77563(19) 0.08609(18) 1.01313(11) 0.0578(6) Uani 1 1 d . . . . .
H68 H 0.805376 0.139661 1.026655 0.069 Uiso 1 1 calc R U . . .
C69 C 0.69088(19) -0.07038(16) 0.97524(11) 0.0552(5) Uani 1 1 d . . . . .
H69 H 0.660668 -0.124218 0.962186 0.066 Uiso 1 1 calc R U . . .
C70 C 0.77390(19) -0.09031(17) 1.00548(13) 0.0671(7) Uani 1 1 d . . . . .
H70 H 0.802356 -0.157585 1.013201 0.081 Uiso 1 1 calc R U . . .
C71 C 0.6469(3) 0.21290(19) 0.96810(13) 0.0740(7) Uani 1 1 d . . . . .
H71A H 0.651751 0.239891 0.919424 0.111 Uiso 1 1 calc R U . . .
H71B H 0.687359 0.260853 0.982654 0.111 Uiso 1 1 calc R U . . .
H71C H 0.571854 0.207125 0.993064 0.111 Uiso 1 1 calc R U . . .
C72 C 0.81656(19) -0.0116(2) 1.02490(15) 0.0755(8) Uani 1 1 d . . . . .
H72 H 0.874231 -0.024970 1.046405 0.091 Uiso 1 1 calc R U . . .

loop_
_atom_site_aniso_label
_atom_site_aniso_U_11
_atom_site_aniso_U_22
_atom_site_aniso_U_33
_atom_site_aniso_U_23
_atom_site_aniso_U_13
_atom_site_aniso_U_12
Fe1 0.01643(9) 0.01286(9) 0.01763(9) -0.00494(6) -0.00529(6) 0.00137(6)
P1 0.01673(14) 0.01386(14) 0.01840(15) -0.00456(11) -0.00538(11) 0.00141(11)
N1 0.0218(5) 0.0150(5) 0.0196(5) -0.0069(4) -0.0079(4) 0.0038(4)
N2 0.0195(5) 0.0143(5) 0.0200(5) -0.0054(4) -0.0075(4) 0.0015(4)
N3 0.0200(5) 0.0162(5) 0.0237(5) -0.0077(4) -0.0047(4) 0.0036(4)
N4 0.0241(5) 0.0198(5) 0.0229(5) -0.0102(4) -0.0053(4) 0.0023(4)
C1 0.0162(5) 0.0143(5) 0.0195(6) -0.0040(4) -0.0045(4) 0.0004(4)
C2 0.0214(6) 0.0178(6) 0.0195(6) -0.0064(5) -0.0068(5) 0.0004(5)
C3 0.0292(7) 0.0192(6) 0.0272(7) -0.0094(5) -0.0092(5) 0.0052(5)
C4 0.0316(7) 0.0242(7) 0.0275(7) -0.0146(6) -0.0090(6) 0.0051(5)
C5 0.0291(7) 0.0277(7) 0.0236(6) -0.0115(5) -0.0102(5) 0.0023(6)
C6 0.0220(6) 0.0216(6) 0.0216(6) -0.0065(5) -0.0076(5) 0.0013(5)
C7 0.0190(6) 0.0156(6) 0.0207(6) -0.0064(5) -0.0049(5) -0.0002(4)
C8 0.0168(5) 0.0143(5) 0.0214(6) -0.0040(5) -0.0047(5) 0.0002(4)
C9 0.0173(6) 0.0138(5) 0.0222(6) -0.0042(5) -0.0052(5) 0.0009(4)
C10 0.0245(6) 0.0195(6) 0.0245(6) -0.0064(5) -0.0105(5) 0.0027(5)
C11 0.0243(6) 0.0207(6) 0.0300(7) -0.0051(5) -0.0131(5) 0.0060(5)
C12 0.0208(6) 0.0171(6) 0.0309(7) -0.0066(5) -0.0072(5) 0.0052(5)
C13 0.0179(6) 0.0158(6) 0.0234(6) -0.0062(5) -0.0047(5) 0.0010(4)
C14 0.0192(6) 0.0156(6) 0.0209(6) -0.0049(5) -0.0046(5) -0.0015(4)
C15 0.0213(6) 0.0190(6) 0.0293(7) -0.0108(5) -0.0019(5) 0.0010(5)
C16 0.0274(7) 0.0242(7) 0.0397(8) -0.0131(6) -0.0060(6) 0.0062(6)
C17 0.0366(8) 0.0283(8) 0.0533(10) -0.0222(7) -0.0068(7) 0.0120(7)
C18 0.0430(9) 0.0364(9) 0.0491(10) -0.0292(8) -0.0063(8) 0.0096(7)
C19 0.0395(9) 0.0328(8) 0.0345(8) -0.0208(7) -0.0069(7) 0.0045(7)
C20 0.0249(7) 0.0210(6) 0.0284(7) -0.0121(5) -0.0029(5) 0.0017(5)
C21 0.0273(7) 0.0199(6) 0.0205(6) -0.0095(5) -0.0056(5) 0.0006(5)
C22 0.0283(7) 0.0241(7) 0.0234(6) -0.0114(5) -0.0046(5) -0.0011(5)
C23 0.0323(8) 0.0320(8) 0.0301(7) -0.0090(6) -0.0048(6) -0.0085(6)
C24 0.0305(7) 0.0350(8) 0.0284(7) -0.0139(6) -0.0096(6) 0.0027(6)
C25 0.0431(9) 0.0322(8) 0.0256(7) -0.0089(6) -0.0115(6) 0.0071(7)
C26 0.0572(12) 0.0505(11) 0.0373(9) -0.0031(8) -0.0172(9) 0.0151(9)
C27 0.0411(9) 0.0258(7) 0.0248(7) -0.0053(6) -0.0032(6) -0.0031(6)
C28 0.0297(7) 0.0253(7) 0.0250(7) -0.0118(5) -0.0029(5) -0.0022(5)
C29 0.0295(7) 0.0340(8) 0.0317(8) -0.0132(6) 0.0005(6) -0.0067(6)
C30 0.0259(6) 0.0142(6) 0.0205(6) -0.0078(5) -0.0087(5) 0.0048(5)
C31 0.0262(6) 0.0167(6) 0.0227(6) -0.0089(5) -0.0068(5) 0.0035(5)
C32 0.0261(7) 0.0217(6) 0.0293(7) -0.0071(5) -0.0071(5) -0.0004(5)
C33 0.0364(8) 0.0173(6) 0.0236(6) -0.0048(5) -0.0073(6) 0.0029(5)
C34 0.0402(8) 0.0196(6) 0.0276(7) -0.0082(5) -0.0161(6) 0.0108(6)
C35 0.0562(11) 0.0302(8) 0.0399(9) -0.0029(7) -0.0240(8) 0.0142(8)
C36 0.0291(7) 0.0228(7) 0.0318(7) -0.0122(6) -0.0160(6) 0.0095(5)
C37 0.0251(6) 0.0179(6) 0.0269(7) -0.0104(5) -0.0095(5) 0.0044(5)
C38 0.0236(7) 0.0237(7) 0.0411(8) -0.0073(6) -0.0084(6) 0.0025(5)
C39 0.0225(6) 0.0157(6) 0.0187(6) -0.0074(5) -0.0048(5) 0.0000(5)
C40 0.0244(6) 0.0181(6) 0.0204(6) -0.0071(5) -0.0052(5) 0.0001(5)
C41 0.0242(6) 0.0200(6) 0.0236(6) -0.0053(5) -0.0093(5) 0.0025(5)
C42 0.0332(7) 0.0180(6) 0.0219(6) -0.0040(5) -0.0081(5) 0.0011(5)
C43 0.0338(7) 0.0200(6) 0.0224(6) -0.0057(5) -0.0025(5) -0.0059(5)
C44 0.0451(9) 0.0259(8) 0.0304(8) -0.0023(6) -0.0019(7) -0.0090(7)
C45 0.0244(6) 0.0228(7) 0.0264(7) -0.0098(5) -0.0017(5) -0.0048(5)
C46 0.0220(6) 0.0197(6) 0.0230(6) -0.0093(5) -0.0044(5) -0.0010(5)
C47 0.0198(6) 0.0249(7) 0.0330(7) -0.0074(6) -0.0072(5) -0.0021(5)
C48 0.0164(6) 0.0201(6) 0.0198(6) -0.0051(5) -0.0051(5) -0.0001(5)
C49 0.0246(6) 0.0219(6) 0.0232(6) -0.0059(5) -0.0075(5) 0.0048(5)
C50 0.0286(7) 0.0312(8) 0.0224(7) -0.0036(6) -0.0082(5) 0.0075(6)
C51 0.0258(7) 0.0391(8) 0.0212(6) -0.0098(6) -0.0068(5) -0.0001(6)
C52 0.0257(7) 0.0280(7) 0.0265(7) -0.0125(6) -0.0026(5) -0.0047(5)
C53 0.0216(6) 0.0195(6) 0.0243(6) -0.0066(5) -0.0034(5) -0.0019(5)
C54 0.0198(6) 0.0136(5) 0.0255(6) -0.0057(5) -0.0087(5) 0.0020(4)
C55 0.0216(6) 0.0204(6) 0.0259(6) -0.0069(5) -0.0064(5) 0.0032(5)
C56 0.0201(6) 0.0264(7) 0.0366(8) -0.0100(6) -0.0052(6) 0.0044(5)
C57 0.0236(7) 0.0285(7) 0.0452(9) -0.0111(7) -0.0162(6) 0.0072(6)
C58 0.0331(8) 0.0256(7) 0.0330(8) -0.0054(6) -0.0186(6) 0.0039(6)
C59 0.0251(7) 0.0199(6) 0.0249(6) -0.0044(5) -0.0091(5) 0.0004(5)
C60 0.0215(6) 0.0140(5) 0.0183(6) -0.0034(4) -0.0055(5) 0.0000(4)
C61 0.0197(6) 0.0183(6) 0.0244(6) -0.0047(5) -0.0062(5) 0.0003(5)
C62 0.0268(7) 0.0197(6) 0.0260(7) -0.0063(5) -0.0087(5) -0.0044(5)
C63 0.0318(7) 0.0157(6) 0.0249(6) -0.0074(5) -0.0069(5) 0.0002(5)
C64 0.0248(6) 0.0195(6) 0.0272(7) -0.0072(5) -0.0062(5) 0.0055(5)
C65 0.0203(6) 0.0176(6) 0.0231(6) -0.0055(5) -0.0061(5) 0.0006(5)
C66 0.0534(11) 0.0401(9) 0.0309(8) -0.0104(7) -0.0087(7) 0.0054(8)
C67 0.0500(11) 0.0521(11) 0.0385(9) -0.0135(8) -0.0127(8) -0.0012(9)
C68 0.0667(14) 0.0514(12) 0.0561(12) -0.0037(10) -0.0283(11) -0.0135(10)
C69 0.0688(14) 0.0396(10) 0.0479(11) -0.0150(9) 0.0078(10) -0.0076(10)
C70 0.0543(13) 0.0386(11) 0.0753(16) 0.0090(10) 0.0196(11) 0.0092(10)
C71 0.106(2) 0.0492(13) 0.0684(16) -0.0194(12) -0.0212(15) 0.0256(14)
C72 0.0465(12) 0.0694(17) 0.0889(19) 0.0219(14) -0.0247(12) -0.0026(11)

loop_
_atom_type_symbol
_atom_type_description
_atom_type_scat_dispersion_real
_atom_type_scat_dispersion_imag
_atom_type_scat_source
C C 0.0033 0.0016 'International Tables Vol C Tables 4.2.6.8 and 6.1.1.4'
H H 0.0000 0.0000 'International Tables Vol C Tables 4.2.6.8 and 6.1.1.4'
Fe Fe 0.3463 0.8444 'International Tables Vol C Tables 4.2.6.8 and 6.1.1.4'
N N 0.0061 0.0033 'International Tables Vol C Tables 4.2.6.8 and 6.1.1.4'
P P 0.1023 0.0942 'International Tables Vol C Tables 4.2.6.8 and 6.1.1.4'

loop_
_exptl_crystal_face_index_h
_exptl_crystal_face_index_k
_exptl_crystal_face_index_l
_exptl_crystal_face_perp_dist
0.00 0.00 1.00 0.0240
0.00 0.00 -1.00 0.0280
2.00 0.00 -1.00 0.0490
-2.00 0.00 1.00 0.0660
0.00 -2.00 -1.00 0.1760
0.00 2.00 1.00 0.1250

loop_
_geom_angle_atom_site_label_1
_geom_angle_atom_site_label_2
_geom_angle_atom_site_label_3
_geom_angle
_geom_angle_site_symmetry_1
_geom_angle_site_symmetry_3
_geom_angle_publ_flag
P1 Fe1 H41A 89.5(6) . . ?
C1 Fe1 H41A 93.0(5) . . ?
C1 Fe1 P1 93.24(4) . . ?
C1 Fe1 C39 87.55(5) . . ?
C8 Fe1 H41A 173.3(5) . . ?
C8 Fe1 P1 88.82(4) . . ?
C8 Fe1 C1 80.72(5) . . ?
C8 Fe1 C14 80.43(5) . . ?
C8 Fe1 C39 101.48(5) . . ?
C14 Fe1 H41A 106.2(5) . . ?
C14 Fe1 P1 95.87(4) . . ?
C14 Fe1 C1 158.84(5) . . ?
C14 Fe1 C39 86.88(5) . . ?
C39 Fe1 H41A 80.2(6) . . ?
C39 Fe1 P1 169.66(4) . . ?
C48 P1 Fe1 114.96(4) . . ?
C48 P1 C60 100.30(6) . . ?
C54 P1 Fe1 118.62(4) . . ?
C54 P1 C48 102.15(6) . . ?
C54 P1 C60 97.85(6) . . ?
C60 P1 Fe1 119.65(4) . . ?
C1 N1 C2 111.01(10) . . ?
C1 N1 C30 126.99(10) . . ?
C2 N1 C30 120.65(10) . . ?
C1 N2 C9 115.18(10) . . ?
C7 N2 C1 112.51(10) . . ?
C7 N2 C9 132.24(11) . . ?
C14 N3 C13 114.75(10) . . ?
C15 N3 C13 132.89(11) . . ?
C15 N3 C14 112.35(11) . . ?
C14 N4 C20 111.47(11) . . ?
C14 N4 C21 125.01(11) . . ?
C20 N4 C21 123.25(11) . . ?
N1 C1 Fe1 142.40(9) . . ?
N1 C1 N2 103.60(10) . . ?
N2 C1 Fe1 114.00(8) . . ?
C3 C2 N1 130.88(12) . . ?
C3 C2 C7 121.73(12) . . ?
C7 C2 N1 107.38(11) . . ?
C2 C3 H3 121.4 . . ?
C2 C3 C4 117.19(12) . . ?
C4 C3 H3 121.4 . . ?
C3 C4 H4 119.4 . . ?
C3 C4 C5 121.14(13) . . ?
C5 C4 H4 119.4 . . ?
C4 C5 H5 119.2 . . ?
C6 C5 C4 121.56(12) . . ?
C6 C5 H5 119.2 . . ?
C5 C6 H6 121.3 . . ?
C5 C6 C7 117.35(12) . . ?
C7 C6 H6 121.3 . . ?
N2 C7 C2 105.44(11) . . ?
C6 C7 N2 133.52(12) . . ?
C6 C7 C2 121.02(12) . . ?
C9 C8 Fe1 120.67(9) . . ?
C9 C8 C13 118.01(11) . . ?
C13 C8 Fe1 121.00(10) . . ?
C8 C9 N2 109.23(11) . . ?
C10 C9 N2 128.49(12) . . ?
C10 C9 C8 121.97(12) . . ?
C9 C10 H10 121.1 . . ?
C9 C10 C11 117.83(12) . . ?
C11 C10 H10 121.1 . . ?
C10 C11 H11 118.9 . . ?
C12 C11 C10 122.14(12) . . ?
C12 C11 H11 118.9 . . ?
C11 C12 H12 121.1 . . ?
C13 C12 C11 117.78(12) . . ?
C13 C12 H12 121.1 . . ?
C8 C13 N3 108.94(11) . . ?
C12 C13 N3 128.72(12) . . ?
C12 C13 C8 122.23(12) . . ?
N3 C14 Fe1 114.86(9) . . ?
N4 C14 Fe1 141.60(10) . . ?
N4 C14 N3 103.47(10) . . ?
N3 C15 C16 133.59(14) . . ?
N3 C15 C20 105.42(12) . . ?
C16 C15 C20 120.95(13) . . ?
C15 C16 H16 121.7 . . ?
C15 C16 C17 116.66(15) . . ?
C17 C16 H16 121.7 . . ?
C16 C17 H17 118.9 . . ?
C18 C17 C16 122.17(15) . . ?
C18 C17 H17 118.9 . . ?
C17 C18 H18 119.3 . . ?
C19 C18 C17 121.31(15) . . ?
C19 C18 H18 119.3 . . ?
C18 C19 H19 121.6 . . ?
C18 C19 C20 116.72(15) . . ?
C20 C19 H19 121.6 . . ?
N4 C20 C15 107.18(11) . . ?
C19 C20 N4 130.69(14) . . ?
C19 C20 C15 122.12(14) . . ?
C22 C21 N4 119.93(12) . . ?
C22 C21 C28 121.73(13) . . ?
C28 C21 N4 118.33(12) . . ?
C21 C22 C23 121.48(13) . . ?
C21 C22 C24 117.94(13) . . ?
C24 C22 C23 120.51(13) . . ?
C22 C23 H23A 109.5 . . ?
C22 C23 H23B 109.5 . . ?
C22 C23 H23C 109.5 . . ?
H23A C23 H23B 109.5 . . ?
H23A C23 H23C 109.5 . . ?
H23B C23 H23C 109.5 . . ?
C22 C24 H24 119.1 . . ?
C25 C24 C22 121.72(14) . . ?
C25 C24 H24 119.1 . . ?
C24 C25 C26 121.35(16) . . ?
C27 C25 C24 118.29(14) . . ?
C27 C25 C26 120.36(16) . . ?
C25 C26 H26A 109.5 . . ?
C25 C26 H26B 109.5 . . ?
C25 C26 H26C 109.5 . . ?
H26A C26 H26B 109.5 . . ?
H26A C26 H26C 109.5 . . ?
H26B C26 H26C 109.5 . . ?
C25 C27 H27 118.9 . . ?
C28 C27 C25 122.21(14) . . ?
C28 C27 H27 118.9 . . ?
C21 C28 C29 121.48(14) . . ?
C27 C28 C21 117.66(14) . . ?
C27 C28 C29 120.86(14) . . ?
C28 C29 H29A 109.5 . . ?
C28 C29 H29B 109.5 . . ?
C28 C29 H29C 109.5 . . ?
H29A C29 H29B 109.5 . . ?
H29A C29 H29C 109.5 . . ?
H29B C29 H29C 109.5 . . ?
C31 C30 N1 117.99(11) . . ?
C31 C30 C37 121.42(12) . . ?
C37 C30 N1 120.43(12) . . ?
C30 C31 C32 121.70(12) . . ?
C33 C31 C30 118.07(13) . . ?
C33 C31 C32 120.19(13) . . ?
C31 C32 H32A 109.5 . . ?
C31 C32 H32B 109.5 . . ?
C31 C32 H32C 109.5 . . ?
H32A C32 H32B 109.5 . . ?
H32A C32 H32C 109.5 . . ?
H32B C32 H32C 109.5 . . ?
C31 C33 H33 119.0 . . ?
C34 C33 C31 121.92(13) . . ?
C34 C33 H33 119.0 . . ?
C33 C34 C35 121.00(15) . . ?
C33 C34 C36 118.40(13) . . ?
C36 C34 C35 120.49(14) . . ?
C34 C35 H35A 109.5 . . ?
C34 C35 H35B 109.5 . . ?
C34 C35 H35C 109.5 . . ?
H35A C35 H35B 109.5 . . ?
H35A C35 H35C 109.5 . . ?
H35B C35 H35C 109.5 . . ?
C34 C36 H36 119.0 . . ?
C34 C36 C37 121.95(13) . . ?
C37 C36 H36 119.0 . . ?
C30 C37 C38 122.05(12) . . ?
C36 C37 C30 118.07(13) . . ?
C36 C37 C38 119.88(13) . . ?
C37 C38 H38A 109.5 . . ?
C37 C38 H38B 109.5 . . ?
C37 C38 H38C 109.5 . . ?
H38A C38 H38B 109.5 . . ?
H38A C38 H38C 109.5 . . ?
H38B C38 H38C 109.5 . . ?
C40 C39 Fe1 105.28(9) . . ?
C40 C39 C46 117.58(12) . . ?
C46 C39 Fe1 137.14(10) . . ?
C39 C40 C41 117.22(11) . . ?
C42 C40 C39 121.96(12) . . ?
C42 C40 C41 120.81(12) . . ?
H41A C41 H41B 108.5(14) . . ?
H41A C41 H41C 107.3(15) . . ?
C40 C41 H41A 111.1(10) . . ?
C40 C41 H41B 113.3(10) . . ?
C40 C41 H41C 112.7(12) . . ?
H41B C41 H41C 103.5(15) . . ?
C40 C42 H42 119.7 . . ?
C43 C42 C40 120.60(13) . . ?
C43 C42 H42 119.7 . . ?
C42 C43 C44 121.00(14) . . ?
C45 C43 C42 117.71(12) . . ?
C45 C43 C44 121.21(14) . . ?
C43 C44 H44A 109.5 . . ?
C43 C44 H44B 109.5 . . ?
C43 C44 H44C 109.5 . . ?
H44A C44 H44B 109.5 . . ?
H44A C44 H44C 109.5 . . ?
H44B C44 H44C 109.5 . . ?
C43 C45 H45 118.8 . . ?
C43 C45 C46 122.50(13) . . ?
C46 C45 H45 118.8 . . ?
C39 C46 C45 119.55(12) . . ?
C39 C46 C47 122.26(12) . . ?
C45 C46 C47 118.19(12) . . ?
C46 C47 H47A 109.5 . . ?
C46 C47 H47B 109.5 . . ?
C46 C47 H47C 109.5 . . ?
H47A C47 H47B 109.5 . . ?
H47A C47 H47C 109.5 . . ?
H47B C47 H47C 109.5 . . ?
C49 C48 P1 123.48(10) . . ?
C49 C48 C53 117.68(12) . . ?
C53 C48 P1 118.74(10) . . ?
C48 C49 H49 119.6 . . ?
C48 C49 C50 120.90(13) . . ?
C50 C49 H49 119.6 . . ?
C49 C50 H50 119.8 . . ?
C51 C50 C49 120.37(13) . . ?
C51 C50 H50 119.8 . . ?
C50 C51 H51 120.2 . . ?
C52 C51 C50 119.51(13) . . ?
C52 C51 H51 120.2 . . ?
C51 C52 H52 120.0 . . ?
C51 C52 C53 119.95(13) . . ?
C53 C52 H52 120.0 . . ?
C48 C53 H53 119.2 . . ?
C52 C53 C48 121.56(13) . . ?
C52 C53 H53 119.2 . . ?
C55 C54 P1 122.84(10) . . ?
C55 C54 C59 118.70(12) . . ?
C59 C54 P1 117.88(10) . . ?
C54 C55 H55 119.8 . . ?
C56 C55 C54 120.39(13) . . ?
C56 C55 H55 119.8 . . ?
C55 C56 H56 119.8 . . ?
C57 C56 C55 120.32(14) . . ?
C57 C56 H56 119.8 . . ?
C56 C57 H57 120.1 . . ?
C58 C57 C56 119.88(13) . . ?
C58 C57 H57 120.1 . . ?
C57 C58 H58 120.0 . . ?
C57 C58 C59 120.07(14) . . ?
C59 C58 H58 120.0 . . ?
C54 C59 H59 119.7 . . ?
C58 C59 C54 120.59(13) . . ?
C58 C59 H59 119.7 . . ?
C61 C60 P1 122.99(10) . . ?
C65 C60 P1 118.97(10) . . ?
C65 C60 C61 118.04(12) . . ?
C60 C61 H61 119.7 . . ?
C62 C61 C60 120.60(12) . . ?
C62 C61 H61 119.7 . . ?
C61 C62 H62 119.6 . . ?
C63 C62 C61 120.88(13) . . ?
C63 C62 H62 119.6 . . ?
C62 C63 H63 120.4 . . ?
C62 C63 C64 119.25(12) . . ?
C64 C63 H63 120.4 . . ?
C63 C64 H64 119.9 . . ?
C63 C64 C65 120.17(12) . . ?
C65 C64 H64 119.9 . . ?
C60 C65 H65 119.5 . . ?
C64 C65 C60 121.04(12) . . ?
C64 C65 H65 119.5 . . ?
C67 C66 C71 119.8(2) . . ?
C68 C66 C67 118.24(19) . . ?
C68 C66 C71 121.9(2) . . ?
C66 C67 H67 119.4 . . ?
C69 C67 C66 121.1(2) . . ?
C69 C67 H67 119.4 . . ?
C66 C68 H68 119.6 . . ?
C66 C68 C72 120.8(2) . . ?
C72 C68 H68 119.6 . . ?
C67 C69 H69 119.8 . . ?
C70 C69 C67 120.4(2) . . ?
C70 C69 H69 119.8 . . ?
C69 C70 H70 120.3 . . ?
C69 C70 C72 119.3(2) . . ?
C72 C70 H70 120.3 . . ?
C66 C71 H71A 109.5 . . ?
C66 C71 H71B 109.5 . . ?
C66 C71 H71C 109.5 . . ?
H71A C71 H71B 109.5 . . ?
H71A C71 H71C 109.5 . . ?
H71B C71 H71C 109.5 . . ?
C68 C72 C70 120.2(2) . . ?
C68 C72 H72 119.9 . . ?
C70 C72 H72 119.9 . . ?

loop_
_geom_bond_atom_site_label_1
_geom_bond_atom_site_label_2
_geom_bond_distance
_geom_bond_site_symmetry_2
_geom_bond_publ_flag
Fe1 H41A 1.963(19) . ?
Fe1 P1 2.3062(4) . ?
Fe1 C1 1.9491(12) . ?
Fe1 C8 1.8591(13) . ?
Fe1 C14 1.9378(13) . ?
Fe1 C39 1.9914(13) . ?
P1 C48 1.8491(13) . ?
P1 C54 1.8412(13) . ?
P1 C60 1.8537(13) . ?
N1 C1 1.3856(15) . ?
N1 C2 1.4010(16) . ?
N1 C30 1.4483(16) . ?
N2 C1 1.3937(16) . ?
N2 C7 1.3901(16) . ?
N2 C9 1.4142(16) . ?
N3 C13 1.4140(17) . ?
N3 C14 1.3952(16) . ?
N3 C15 1.3902(16) . ?
N4 C14 1.3821(16) . ?
N4 C20 1.3942(17) . ?
N4 C21 1.4353(17) . ?
C2 C3 1.3867(18) . ?
C2 C7 1.3955(17) . ?
C3 H3 0.9500 . ?
C3 C4 1.3890(19) . ?
C4 H4 0.9500 . ?
C4 C5 1.398(2) . ?
C5 H5 0.9500 . ?
C5 C6 1.3851(19) . ?
C6 H6 0.9500 . ?
C6 C7 1.3900(18) . ?
C8 C9 1.3929(17) . ?
C8 C13 1.3959(17) . ?
C9 C10 1.3900(17) . ?
C10 H10 0.9500 . ?
C10 C11 1.3999(19) . ?
C11 H11 0.9500 . ?
C11 C12 1.394(2) . ?
C12 H12 0.9500 . ?
C12 C13 1.3873(18) . ?
C15 C16 1.3906(19) . ?
C15 C20 1.399(2) . ?
C16 H16 0.9500 . ?
C16 C17 1.392(2) . ?
C17 H17 0.9500 . ?
C17 C18 1.392(3) . ?
C18 H18 0.9500 . ?
C18 C19 1.387(2) . ?
C19 H19 0.9500 . ?
C19 C20 1.3894(19) . ?
C21 C22 1.3942(19) . ?
C21 C28 1.4032(19) . ?
C22 C23 1.503(2) . ?
C22 C24 1.395(2) . ?
C23 H23A 0.9800 . ?
C23 H23B 0.9800 . ?
C23 H23C 0.9800 . ?
C24 H24 0.9500 . ?
C24 C25 1.392(2) . ?
C25 C26 1.512(2) . ?
C25 C27 1.389(2) . ?
C26 H26A 0.9800 . ?
C26 H26B 0.9800 . ?
C26 H26C 0.9800 . ?
C27 H27 0.9500 . ?
C27 C28 1.388(2) . ?
C28 C29 1.504(2) . ?
C29 H29A 0.9800 . ?
C29 H29B 0.9800 . ?
C29 H29C 0.9800 . ?
C30 C31 1.3986(19) . ?
C30 C37 1.3996(18) . ?
C31 C32 1.5010(19) . ?
C31 C33 1.3968(18) . ?
C32 H32A 0.9800 . ?
C32 H32B 0.9800 . ?
C32 H32C 0.9800 . ?
C33 H33 0.9500 . ?
C33 C34 1.386(2) . ?
C34 C35 1.512(2) . ?
C34 C36 1.389(2) . ?
C35 H35A 0.9800 . ?
C35 H35B 0.9800 . ?
C35 H35C 0.9800 . ?
C36 H36 0.9500 . ?
C36 C37 1.3948(19) . ?
C37 C38 1.505(2) . ?
C38 H38A 0.9800 . ?
C38 H38B 0.9800 . ?
C38 H38C 0.9800 . ?
C39 C40 1.4026(18) . ?
C39 C46 1.4033(18) . ?
C40 C41 1.5104(19) . ?
C40 C42 1.3914(18) . ?
C41 H41A 1.026(19) . ?
C41 H41B 0.982(18) . ?
C41 H41C 0.98(2) . ?
C42 H42 0.9500 . ?
C42 C43 1.391(2) . ?
C43 C44 1.511(2) . ?
C43 C45 1.389(2) . ?
C44 H44A 0.9800 . ?
C44 H44B 0.9800 . ?
C44 H44C 0.9800 . ?
C45 H45 0.9500 . ?
C45 C46 1.4034(19) . ?
C46 C47 1.5098(19) . ?
C47 H47A 0.9800 . ?
C47 H47B 0.9800 . ?
C47 H47C 0.9800 . ?
C48 C49 1.3945(18) . ?
C48 C53 1.4003(18) . ?
C49 H49 0.9500 . ?
C49 C50 1.3946(19) . ?
C50 H50 0.9500 . ?
C50 C51 1.387(2) . ?
C51 H51 0.9500 . ?
C51 C52 1.386(2) . ?
C52 H52 0.9500 . ?
C52 C53 1.3870(19) . ?
C53 H53 0.9500 . ?
C54 C55 1.3965(18) . ?
C54 C59 1.3991(18) . ?
C55 H55 0.9500 . ?
C55 C56 1.3912(19) . ?
C56 H56 0.9500 . ?
C56 C57 1.386(2) . ?
C57 H57 0.9500 . ?
C57 C58 1.385(2) . ?
C58 H58 0.9500 . ?
C58 C59 1.3913(19) . ?
C59 H59 0.9500 . ?
C60 C61 1.3991(17) . ?
C60 C65 1.3990(18) . ?
C61 H61 0.9500 . ?
C61 C62 1.3890(18) . ?
C62 H62 0.9500 . ?
C62 C63 1.382(2) . ?
C63 H63 0.9500 . ?
C63 C64 1.3901(19) . ?
C64 H64 0.9500 . ?
C64 C65 1.3905(18) . ?
C65 H65 0.9500 . ?
C66 C67 1.385(3) . ?
C66 C68 1.369(3) . ?
C66 C71 1.503(3) . ?
C67 H67 0.9500 . ?
C67 C69 1.370(3) . ?
C68 H68 0.9500 . ?
C68 C72 1.378(3) . ?
C69 H69 0.9500 . ?
C69 C70 1.359(4) . ?
C70 H70 0.9500 . ?
C70 C72 1.384(4) . ?
C71 H71A 0.9800 . ?
C71 H71B 0.9800 . ?
C71 H71C 0.9800 . ?
C72 H72 0.9500 . ?

loop_
_geom_torsion_atom_site_label_1
_geom_torsion_atom_site_label_2
_geom_torsion_atom_site_label_3
_geom_torsion_atom_site_label_4
_geom_torsion
_geom_torsion_site_symmetry_1
_geom_torsion_site_symmetry_2
_geom_torsion_site_symmetry_3
_geom_torsion_site_symmetry_4
_geom_torsion_publ_flag
Fe1 P1 C48 C49 113.74(11) . . . . ?
Fe1 P1 C48 C53 -62.69(11) . . . . ?
Fe1 P1 C54 C55 144.68(10) . . . . ?
Fe1 P1 C54 C59 -44.13(11) . . . . ?
Fe1 P1 C60 C61 130.13(10) . . . . ?
Fe1 P1 C60 C65 -48.93(12) . . . . ?
Fe1 C8 C9 N2 1.54(14) . . . . ?
Fe1 C8 C9 C10 175.72(10) . . . . ?
Fe1 C8 C13 N3 1.02(15) . . . . ?
Fe1 C8 C13 C12 -175.47(10) . . . . ?
Fe1 C39 C40 C41 2.77(13) . . . . ?
Fe1 C39 C40 C42 -176.49(11) . . . . ?
Fe1 C39 C46 C45 176.05(10) . . . . ?
Fe1 C39 C46 C47 -4.3(2) . . . . ?
P1 Fe1 C8 C9 90.27(10) . . . . ?
P1 Fe1 C8 C13 -96.34(10) . . . . ?
P1 C48 C49 C50 -175.06(11) . . . . ?
P1 C48 C53 C52 174.99(10) . . . . ?
P1 C54 C55 C56 170.49(11) . . . . ?
P1 C54 C59 C58 -169.89(11) . . . . ?
P1 C60 C61 C62 -177.89(10) . . . . ?
P1 C60 C65 C64 177.57(10) . . . . ?
N1 C2 C3 C4 -178.73(14) . . . . ?
N1 C2 C7 N2 -0.58(14) . . . . ?
N1 C2 C7 C6 178.24(12) . . . . ?
N1 C30 C31 C32 2.22(18) . . . . ?
N1 C30 C31 C33 180.00(11) . . . . ?
N1 C30 C37 C36 -178.79(11) . . . . ?
N1 C30 C37 C38 0.40(19) . . . . ?
N2 C9 C10 C11 172.23(13) . . . . ?
N3 C15 C16 C17 -179.14(15) . . . . ?
N3 C15 C20 N4 1.39(15) . . . . ?
N3 C15 C20 C19 -178.74(14) . . . . ?
N4 C21 C22 C23 9.3(2) . . . . ?
N4 C21 C22 C24 -173.97(12) . . . . ?
N4 C21 C28 C27 175.54(12) . . . . ?
N4 C21 C28 C29 -4.61(19) . . . . ?
C1 Fe1 C8 C9 -3.20(10) . . . . ?
C1 Fe1 C8 C13 170.19(11) . . . . ?
C1 N1 C2 C3 177.85(14) . . . . ?
C1 N1 C2 C7 -0.93(14) . . . . ?
C1 N1 C30 C31 87.18(16) . . . . ?
C1 N1 C30 C37 -97.50(15) . . . . ?
C1 N2 C7 C2 1.92(14) . . . . ?
C1 N2 C7 C6 -176.69(14) . . . . ?
C1 N2 C9 C8 2.06(15) . . . . ?
C1 N2 C9 C10 -171.64(13) . . . . ?
C2 N1 C1 Fe1 -178.73(12) . . . . ?
C2 N1 C1 N2 2.00(13) . . . . ?
C2 N1 C30 C31 -78.27(15) . . . . ?
C2 N1 C30 C37 97.05(15) . . . . ?
C2 C3 C4 C5 0.5(2) . . . . ?
C3 C2 C7 N2 -179.49(12) . . . . ?
C3 C2 C7 C6 -0.7(2) . . . . ?
C3 C4 C5 C6 -0.1(2) . . . . ?
C4 C5 C6 C7 -0.6(2) . . . . ?
C5 C6 C7 N2 179.44(13) . . . . ?
C5 C6 C7 C2 1.01(19) . . . . ?
C7 N2 C1 Fe1 178.06(8) . . . . ?
C7 N2 C1 N1 -2.42(14) . . . . ?
C7 N2 C9 C8 178.80(12) . . . . ?
C7 N2 C9 C10 5.1(2) . . . . ?
C7 C2 C3 C4 -0.1(2) . . . . ?
C8 C9 C10 C11 -0.7(2) . . . . ?
C9 N2 C1 Fe1 -4.56(13) . . . . ?
C9 N2 C1 N1 174.96(10) . . . . ?
C9 N2 C7 C2 -174.88(12) . . . . ?
C9 N2 C7 C6 6.5(2) . . . . ?
C9 C8 C13 N3 174.58(11) . . . . ?
C9 C8 C13 C12 -1.90(19) . . . . ?
C9 C10 C11 C12 -1.0(2) . . . . ?
C10 C11 C12 C13 1.2(2) . . . . ?
C11 C12 C13 N3 -175.46(13) . . . . ?
C11 C12 C13 C8 0.3(2) . . . . ?
C13 N3 C14 Fe1 1.54(14) . . . . ?
C13 N3 C14 N4 -176.20(10) . . . . ?
C13 N3 C15 C16 -6.0(3) . . . . ?
C13 N3 C15 C20 176.45(13) . . . . ?
C13 C8 C9 N2 -172.05(11) . . . . ?
C13 C8 C9 C10 2.14(19) . . . . ?
C14 Fe1 C8 C9 -173.57(11) . . . . ?
C14 Fe1 C8 C13 -0.18(10) . . . . ?
C14 N3 C13 C8 -1.58(15) . . . . ?
C14 N3 C13 C12 174.61(13) . . . . ?
C14 N3 C15 C16 174.45(15) . . . . ?
C14 N3 C15 C20 -3.06(15) . . . . ?
C14 N4 C20 C15 0.69(15) . . . . ?
C14 N4 C20 C19 -179.16(15) . . . . ?
C14 N4 C21 C22 90.60(16) . . . . ?
C14 N4 C21 C28 -90.86(16) . . . . ?
C15 N3 C13 C8 178.92(13) . . . . ?
C15 N3 C13 C12 -4.9(2) . . . . ?
C15 N3 C14 Fe1 -178.86(9) . . . . ?
C15 N3 C14 N4 3.40(14) . . . . ?
C15 C16 C17 C18 -0.4(3) . . . . ?
C16 C15 C20 N4 -176.51(13) . . . . ?
C16 C15 C20 C19 3.4(2) . . . . ?
C16 C17 C18 C19 1.4(3) . . . . ?
C17 C18 C19 C20 0.0(3) . . . . ?
C18 C19 C20 N4 177.55(15) . . . . ?
C18 C19 C20 C15 -2.3(2) . . . . ?
C20 N4 C14 Fe1 -179.14(12) . . . . ?
C20 N4 C14 N3 -2.44(14) . . . . ?
C20 N4 C21 C22 -95.81(16) . . . . ?
C20 N4 C21 C28 82.73(16) . . . . ?
C20 C15 C16 C17 -1.9(2) . . . . ?
C21 N4 C14 Fe1 -4.9(2) . . . . ?
C21 N4 C14 N3 171.80(12) . . . . ?
C21 N4 C20 C15 -173.67(12) . . . . ?
C21 N4 C20 C19 6.5(2) . . . . ?
C21 C22 C24 C25 -3.2(2) . . . . ?
C22 C21 C28 C27 -5.9(2) . . . . ?
C22 C21 C28 C29 173.90(13) . . . . ?
C22 C24 C25 C26 177.81(15) . . . . ?
C22 C24 C25 C27 -2.5(2) . . . . ?
C23 C22 C24 C25 173.60(14) . . . . ?
C24 C25 C27 C28 4.2(2) . . . . ?
C25 C27 C28 C21 -0.1(2) . . . . ?
C25 C27 C28 C29 -179.94(14) . . . . ?
C26 C25 C27 C28 -176.10(15) . . . . ?
C28 C21 C22 C23 -169.22(13) . . . . ?
C28 C21 C22 C24 7.5(2) . . . . ?
C30 N1 C1 Fe1 14.7(2) . . . . ?
C30 N1 C1 N2 -164.62(11) . . . . ?
C30 N1 C2 C3 -14.6(2) . . . . ?
C30 N1 C2 C7 166.66(11) . . . . ?
C30 C31 C33 C34 -2.3(2) . . . . ?
C31 C30 C37 C36 -3.63(19) . . . . ?
C31 C30 C37 C38 175.55(12) . . . . ?
C31 C33 C34 C35 -177.33(14) . . . . ?
C31 C33 C34 C36 -1.2(2) . . . . ?
C32 C31 C33 C34 175.52(13) . . . . ?
C33 C34 C36 C37 2.3(2) . . . . ?
C34 C36 C37 C30 0.0(2) . . . . ?
C34 C36 C37 C38 -179.18(13) . . . . ?
C35 C34 C36 C37 178.52(14) . . . . ?
C37 C30 C31 C32 -173.05(12) . . . . ?
C37 C30 C31 C33 4.73(19) . . . . ?
C39 Fe1 C8 C9 -88.77(11) . . . . ?
C39 Fe1 C8 C13 84.62(11) . . . . ?
C39 C40 C42 C43 -0.1(2) . . . . ?
C40 C39 C46 C45 -2.96(18) . . . . ?
C40 C39 C46 C47 176.73(12) . . . . ?
C40 C42 C43 C44 174.33(13) . . . . ?
C40 C42 C43 C45 -2.5(2) . . . . ?
C41 C40 C42 C43 -179.31(12) . . . . ?
C42 C43 C45 C46 2.3(2) . . . . ?
C43 C45 C46 C39 0.5(2) . . . . ?
C43 C45 C46 C47 -179.24(13) . . . . ?
C44 C43 C45 C46 -174.49(13) . . . . ?
C46 C39 C40 C41 -177.93(11) . . . . ?
C46 C39 C40 C42 2.81(19) . . . . ?
C48 P1 C54 C55 17.15(12) . . . . ?
C48 P1 C54 C59 -171.66(10) . . . . ?
C48 P1 C60 C61 -103.22(11) . . . . ?
C48 P1 C60 C65 77.72(11) . . . . ?
C48 C49 C50 C51 0.2(2) . . . . ?
C49 C48 C53 C52 -1.65(19) . . . . ?
C49 C50 C51 C52 -1.7(2) . . . . ?
C50 C51 C52 C53 1.5(2) . . . . ?
C51 C52 C53 C48 0.2(2) . . . . ?
C53 C48 C49 C50 1.4(2) . . . . ?
C54 P1 C48 C49 -116.43(11) . . . . ?
C54 P1 C48 C53 67.14(11) . . . . ?
C54 P1 C60 C61 0.73(12) . . . . ?
C54 P1 C60 C65 -178.34(11) . . . . ?
C54 C55 C56 C57 -1.2(2) . . . . ?
C55 C54 C59 C58 1.7(2) . . . . ?
C55 C56 C57 C58 1.9(2) . . . . ?
C56 C57 C58 C59 -0.9(2) . . . . ?
C57 C58 C59 C54 -0.9(2) . . . . ?
C59 C54 C55 C56 -0.63(19) . . . . ?
C60 P1 C48 C49 -15.99(12) . . . . ?
C60 P1 C48 C53 167.58(10) . . . . ?
C60 P1 C54 C55 -85.23(12) . . . . ?
C60 P1 C54 C59 85.96(11) . . . . ?
C60 C61 C62 C63 0.0(2) . . . . ?
C61 C60 C65 C64 -1.54(19) . . . . ?
C61 C62 C63 C64 -0.9(2) . . . . ?
C62 C63 C64 C65 0.5(2) . . . . ?
C63 C64 C65 C60 0.7(2) . . . . ?
C65 C60 C61 C62 1.19(19) . . . . ?
C66 C67 C69 C70 -0.3(3) . . . . ?
C66 C68 C72 C70 0.0(4) . . . . ?
C67 C66 C68 C72 0.4(3) . . . . ?
C67 C69 C70 C72 0.7(3) . . . . ?
C68 C66 C67 C69 -0.3(3) . . . . ?
C69 C70 C72 C68 -0.5(4) . . . . ?
C71 C66 C67 C69 179.6(2) . . . . ?
C71 C66 C68 C72 -179.4(2) . . . . ?

loop_
_smtbx_masks_void_nr
_smtbx_masks_void_average_x
_smtbx_masks_void_average_y
_smtbx_masks_void_average_z
_smtbx_masks_void_volume
_smtbx_masks_void_count_electrons
_smtbx_masks_void_content
1 0.000 -0.789 0.000 813.3 212.5 '4 toluene'
